data_7115338
loop_
_publ_author_name
'Manjusha V. Karkhelikar'
'Rajeev R. Jha'
'B. Sridhar'
'Pravin R. Likhar'
'Akhilesh K. Verma'

_publ_section_title
;
 An expedient approach to pyrrolo[3,2-c]quinolines via regioselective
 formation of the pyrrole nucleus over indoles
;
_journal_name_full Chem.Commun.
_journal_page_first 8526
_journal_paper_doi 10.1039/C4cc02466D
_journal_volume 50
_journal_year 2014
_chemical_formula_moiety 'C20 H21 I N2 O4 S'
_chemical_formula_sum 'C20 H21 I N2 O4 S'
_chemical_formula_weight 512.35
_chemical_name_systematic
; 
 ? 
;
_space_group_IT_number 14
_symmetry_cell_setting monoclinic
_symmetry_space_group_name_Hall '-P 2yn'
_symmetry_space_group_name_H-M 'P 1 21/n 1'
_atom_sites_solution_hydrogens geom
_atom_sites_solution_primary direct
_atom_sites_solution_secondary difmap
_audit_creation_method SHELXL-97
_cell_angle_alpha 90.00
_cell_angle_beta 96.854(1)
_cell_angle_gamma 90.00
_cell_formula_units_Z 4
_cell_length_a 8.0734(5)
_cell_length_b 17.0233(10)
_cell_length_c 15.3571(9)
_cell_measurement_reflns_used 7435
_cell_measurement_temperature 294(2)
_cell_measurement_theta_max 27.88
_cell_measurement_theta_min 2.39
_cell_volume 2095.5(2)
_computing_cell_refinement 'SAINT (Bruker, 2001)'
_computing_data_collection 'SMART (Bruker, 2001)'
_computing_data_reduction SAINT
_computing_molecular_graphics 'SHELXTL/PC (Sheldrick, 1990)'
_computing_publication_material SHELXL97
_computing_structure_refinement 'SHELXL-97 (Sheldrick, 2008)'
_computing_structure_solution 'SHELXS-97 (Sheldrick, 2008)'
_diffrn_ambient_temperature 294(2)
_diffrn_measured_fraction_theta_full 0.999
_diffrn_measured_fraction_theta_max 0.999
_diffrn_measurement_device 'Bruker SMART APEX CCD area-detector'
_diffrn_measurement_device_type 'CCD Area Detector'
_diffrn_measurement_method '\w scan'
_diffrn_radiation_monochromator graphite
_diffrn_radiation_source 'fine-focus sealed tube'
_diffrn_radiation_type MoK\a
_diffrn_radiation_wavelength 0.71073
_diffrn_reflns_av_R_equivalents 0.0207
_diffrn_reflns_av_sigmaI/netI 0.0138
_diffrn_reflns_limit_h_max 9
_diffrn_reflns_limit_h_min -9
_diffrn_reflns_limit_k_max 20
_diffrn_reflns_limit_k_min -20
_diffrn_reflns_limit_l_max 18
_diffrn_reflns_limit_l_min -18
_diffrn_reflns_number 19693
_diffrn_reflns_theta_full 25.00
_diffrn_reflns_theta_max 25.00
_diffrn_reflns_theta_min 1.79
_diffrn_standards_number 0
_exptl_absorpt_coefficient_mu 1.656
_exptl_absorpt_correction_type none
_exptl_crystal_colour colorless
_exptl_crystal_density_diffrn 1.624
_exptl_crystal_density_method 'not measured'
_exptl_crystal_description needle
_exptl_crystal_F_000 1024
_exptl_crystal_size_max 0.12
_exptl_crystal_size_mid 0.08
_exptl_crystal_size_min 0.06
_refine_diff_density_max 1.270
_refine_diff_density_min -1.091
_refine_diff_density_rms 0.065
_refine_ls_extinction_method none
_refine_ls_goodness_of_fit_ref 1.047
_refine_ls_hydrogen_treatment mixed
_refine_ls_matrix_type full
_refine_ls_number_parameters 259
_refine_ls_number_reflns 3691
_refine_ls_number_restraints 0
_refine_ls_restrained_S_all 1.047
_refine_ls_R_factor_all 0.0363
_refine_ls_R_factor_gt 0.0341
_refine_ls_shift/su_max 0.002
_refine_ls_shift/su_mean 0.000
_refine_ls_structure_factor_coef Fsqd
_refine_ls_weighting_details 'calc w=1/[\s^2^(Fo^2^)+(0.0342P)^2^+3.3865P] where P=(Fo^2^+2Fc^2^)/3'
_refine_ls_weighting_scheme calc
_refine_ls_wR_factor_gt 0.0830
_refine_ls_wR_factor_ref 0.0845
_reflns_number_gt 3452
_reflns_number_total 3691
_reflns_threshold_expression I>2\s(I)
_cod_data_source_file c4cc02466d2.cif
_cod_data_source_block at23m
_cod_original_sg_symbol_H-M 'P 21/n'
_cod_database_code 7115338

loop_
_symmetry_equiv_pos_as_xyz
'x, y, z'
'-x+1/2, y+1/2, -z+1/2'
'-x, -y, -z'
'x-1/2, -y-1/2, z-1/2'

loop_
_atom_site_label
_atom_site_type_symbol
_atom_site_fract_x
_atom_site_fract_y
_atom_site_fract_z
_atom_site_U_iso_or_equiv
_atom_site_adp_type
_atom_site_occupancy
_atom_site_symmetry_multiplicity
_atom_site_calc_flag
_atom_site_refinement_flags
C1 C 0.7797(4) 0.74693(17) 0.2653(2) 0.0385(6) Uani 1 1 d .
C2 C 0.7466(4) 0.75307(18) 0.1786(2) 0.0435(7) Uani 1 1 d .
C3 C 0.5834(5) 0.7932(2) 0.1507(2) 0.0536(9) Uani 1 1 d .
H3A H 0.5005 0.7563 0.1245 0.064 Uiso 1 1 calc R
H3B H 0.5963 0.8352 0.1094 0.064 Uiso 1 1 calc R
C4 C 0.5369(4) 0.8250(3) 0.2367(2) 0.0581(9) Uani 1 1 d .
H4A H 0.5574 0.8811 0.2409 0.070 Uiso 1 1 calc R
H4B H 0.4200 0.8153 0.2416 0.070 Uiso 1 1 calc R
C5 C 0.8305(4) 0.90250(19) 0.3935(2) 0.0447(7) Uani 1 1 d .
C6 C 0.9973(4) 0.8876(2) 0.4212(2) 0.0519(8) Uani 1 1 d .
H6 H 1.0297 0.8398 0.4473 0.062 Uiso 1 1 calc R
C7 C 1.1143(5) 0.9442(3) 0.4096(3) 0.0629(10) Uani 1 1 d .
H7 H 1.2262 0.9340 0.4278 0.075 Uiso 1 1 calc R
C8 C 1.0700(5) 1.0157(2) 0.3717(3) 0.0624(10) Uani 1 1 d .
C9 C 0.9033(6) 1.0305(2) 0.3474(3) 0.0652(10) Uani 1 1 d .
H9 H 0.8716 1.0790 0.3232 0.078 Uiso 1 1 calc R
C10 C 0.7811(5) 0.9751(2) 0.3581(3) 0.0570(9) Uani 1 1 d .
H10 H 0.6689 0.9864 0.3419 0.068 Uiso 1 1 calc R
C11 C 1.2002(7) 1.0765(3) 0.3573(4) 0.0958(17) Uani 1 1 d .
H11A H 1.1836 1.1224 0.3915 0.144 Uiso 1 1 calc R
H11B H 1.1905 1.0903 0.2963 0.144 Uiso 1 1 calc R
H11C H 1.3093 1.0554 0.3750 0.144 Uiso 1 1 calc R
C12 C 0.9230(4) 0.70735(18) 0.3160(2) 0.0403(7) Uani 1 1 d .
C13 C 1.0830(4) 0.7361(2) 0.3107(2) 0.0506(8) Uani 1 1 d .
H13 H 1.0968 0.7802 0.2765 0.061 Uiso 1 1 calc R
C14 C 1.2208(5) 0.7006(3) 0.3553(3) 0.0631(10) Uani 1 1 d .
H14 H 1.3269 0.7203 0.3510 0.076 Uiso 1 1 calc R
C15 C 1.2008(5) 0.6360(3) 0.4059(3) 0.0678(11) Uani 1 1 d .
H15 H 1.2939 0.6121 0.4364 0.081 Uiso 1 1 calc R
C16 C 1.0444(5) 0.6057(2) 0.4124(3) 0.0606(9) Uani 1 1 d .
H16 H 1.0324 0.5621 0.4477 0.073 Uiso 1 1 calc R
C17 C 0.9046(4) 0.64024(19) 0.3663(2) 0.0445(7) Uani 1 1 d .
C19 C 0.7101(5) 0.5307(2) 0.3720(2) 0.0546(9) Uani 1 1 d .
C20 C 0.4961(7) 0.4371(3) 0.3675(4) 0.0900(15) Uani 1 1 d .
H20A H 0.5138 0.4151 0.3111 0.108 Uiso 1 1 calc R
H20B H 0.5649 0.4081 0.4127 0.108 Uiso 1 1 calc R
C21 C 0.3270(7) 0.4290(3) 0.3801(5) 0.124(2) Uani 1 1 d .
H21A H 0.3069 0.4559 0.4328 0.185 Uiso 1 1 calc R
H21B H 0.3008 0.3743 0.3852 0.185 Uiso 1 1 calc R
H21C H 0.2582 0.4512 0.3310 0.185 Uiso 1 1 calc R
H2N H 0.671(4) 0.637(2) 0.366(2) 0.043(10) Uiso 1 1 d .
I1 I 0.88753(3) 0.706413(16) 0.087384(15) 0.06173(11) Uani 1 1 d .
N1 N 0.6456(3) 0.78193(15) 0.30699(18) 0.0425(6) Uani 1 1 d .
N2 N 0.7438(4) 0.60873(17) 0.3700(2) 0.0506(7) Uani 1 1 d .
O1 O 0.7521(3) 0.77185(15) 0.46540(15) 0.0571(6) Uani 1 1 d .
O2 O 0.5261(3) 0.86435(17) 0.41428(19) 0.0649(7) Uani 1 1 d .
O3 O 0.5458(3) 0.51945(15) 0.3708(2) 0.0667(7) Uani 1 1 d .
O4 O 0.8106(4) 0.47911(16) 0.3739(2) 0.0828(9) Uani 1 1 d .
S2 S 0.68176(11) 0.82845(5) 0.40294(5) 0.0465(2) Uani 1 1 d .

loop_
_atom_site_aniso_label
_atom_site_aniso_U_11
_atom_site_aniso_U_22
_atom_site_aniso_U_33
_atom_site_aniso_U_23
_atom_site_aniso_U_13
_atom_site_aniso_U_12
C1 0.0408(16) 0.0342(15) 0.0420(16) 0.0004(12) 0.0108(13) -0.0008(12)
C2 0.0504(18) 0.0390(16) 0.0424(17) -0.0009(13) 0.0105(14) -0.0003(14)
C3 0.056(2) 0.053(2) 0.050(2) 0.0052(15) -0.0019(16) 0.0015(16)
C4 0.0474(19) 0.070(2) 0.058(2) 0.0102(18) 0.0078(16) 0.0141(17)
C5 0.0519(18) 0.0410(17) 0.0427(17) -0.0037(13) 0.0124(14) 0.0006(14)
C6 0.0528(19) 0.0502(19) 0.0522(19) -0.0031(16) 0.0047(15) 0.0041(16)
C7 0.054(2) 0.071(3) 0.064(2) -0.0148(19) 0.0097(18) -0.0055(18)
C8 0.077(3) 0.060(2) 0.053(2) -0.0143(18) 0.0181(19) -0.018(2)
C9 0.097(3) 0.0410(19) 0.058(2) 0.0004(16) 0.011(2) -0.0045(19)
C10 0.064(2) 0.046(2) 0.060(2) -0.0018(16) 0.0055(18) 0.0074(17)
C11 0.114(4) 0.087(3) 0.092(4) -0.017(3) 0.034(3) -0.047(3)
C12 0.0408(16) 0.0431(17) 0.0378(16) -0.0033(12) 0.0081(13) 0.0016(13)
C13 0.0463(18) 0.054(2) 0.0532(19) -0.0035(16) 0.0115(15) -0.0037(15)
C14 0.0414(19) 0.079(3) 0.068(3) -0.009(2) 0.0018(17) -0.0009(18)
C15 0.050(2) 0.078(3) 0.071(3) -0.004(2) -0.0108(18) 0.0110(19)
C16 0.064(2) 0.057(2) 0.058(2) 0.0094(18) -0.0021(18) 0.0090(18)
C17 0.0456(17) 0.0447(17) 0.0435(17) -0.0013(14) 0.0070(14) 0.0024(14)
C19 0.066(2) 0.0444(19) 0.054(2) 0.0045(15) 0.0091(17) -0.0002(17)
C20 0.100(4) 0.049(2) 0.122(4) 0.002(3) 0.019(3) -0.021(2)
C21 0.097(4) 0.078(4) 0.201(8) -0.026(4) 0.040(4) -0.041(3)
I1 0.0769(2) 0.06526(18) 0.04564(16) -0.00444(10) 0.01797(12) 0.01086(12)
N1 0.0375(13) 0.0479(15) 0.0435(15) 0.0016(12) 0.0102(11) 0.0008(11)
N2 0.0497(17) 0.0367(15) 0.0668(19) 0.0078(13) 0.0122(14) 0.0044(13)
O1 0.0798(17) 0.0528(14) 0.0412(13) 0.0064(11) 0.0174(12) 0.0013(12)
O2 0.0527(14) 0.0725(17) 0.0757(18) -0.0073(14) 0.0327(13) 0.0063(13)
O3 0.0686(17) 0.0443(14) 0.090(2) 0.0015(13) 0.0218(15) -0.0111(12)
O4 0.082(2) 0.0435(15) 0.120(3) 0.0000(16) -0.0022(18) 0.0100(14)
S2 0.0500(4) 0.0474(4) 0.0455(4) -0.0006(3) 0.0197(4) 0.0015(4)

loop_
_atom_type_symbol
_atom_type_description
_atom_type_scat_dispersion_real
_atom_type_scat_dispersion_imag
_atom_type_scat_source
C C 0.0033 0.0016 'International Tables Vol C Tables 4.2.6.8 and 6.1.1.4'
H H 0.0000 0.0000 'International Tables Vol C Tables 4.2.6.8 and 6.1.1.4'
N N 0.0061 0.0033 'International Tables Vol C Tables 4.2.6.8 and 6.1.1.4'
O O 0.0106 0.0060 'International Tables Vol C Tables 4.2.6.8 and 6.1.1.4'
S S 0.1246 0.1234 'International Tables Vol C Tables 4.2.6.8 and 6.1.1.4'
I I -0.4742 1.8119 'International Tables Vol C Tables 4.2.6.8 and 6.1.1.4'

loop_
_geom_angle_atom_site_label_1
_geom_angle_atom_site_label_2
_geom_angle_atom_site_label_3
_geom_angle
C2 C1 N1 109.8(3)
C2 C1 C12 127.9(3)
N1 C1 C12 122.3(3)
C1 C2 C3 112.7(3)
C1 C2 I1 126.0(2)
C3 C2 I1 121.2(2)
C2 C3 C4 102.4(3)
C2 C3 H3A 111.3
C4 C3 H3A 111.3
C2 C3 H3B 111.3
C4 C3 H3B 111.3
H3A C3 H3B 109.2
N1 C4 C3 105.5(3)
N1 C4 H4A 110.6
C3 C4 H4A 110.6
N1 C4 H4B 110.6
C3 C4 H4B 110.6
H4A C4 H4B 108.8
C6 C5 C10 120.4(3)
C6 C5 S2 119.4(3)
C10 C5 S2 120.2(3)
C7 C6 C5 119.2(4)
C7 C6 H6 120.4
C5 C6 H6 120.4
C6 C7 C8 121.7(4)
C6 C7 H7 119.1
C8 C7 H7 119.1
C7 C8 C9 118.2(4)
C7 C8 C11 121.2(4)
C9 C8 C11 120.7(4)
C8 C9 C10 122.0(4)
C8 C9 H9 119.0
C10 C9 H9 119.0
C9 C10 C5 118.3(4)
C9 C10 H10 120.8
C5 C10 H10 120.8
C8 C11 H11A 109.5
C8 C11 H11B 109.5
H11A C11 H11B 109.5
C8 C11 H11C 109.5
H11A C11 H11C 109.5
H11B C11 H11C 109.5
C13 C12 C17 118.7(3)
C13 C12 C1 118.8(3)
C17 C12 C1 122.4(3)
C14 C13 C12 121.2(4)
C14 C13 H13 119.4
C12 C13 H13 119.4
C15 C14 C13 119.6(4)
C15 C14 H14 120.2
C13 C14 H14 120.2
C14 C15 C16 120.8(4)
C14 C15 H15 119.6
C16 C15 H15 119.6
C15 C16 C17 120.0(4)
C15 C16 H16 120.0
C17 C16 H16 120.0
C16 C17 C12 119.6(3)
C16 C17 N2 120.9(3)
C12 C17 N2 119.5(3)
O4 C19 O3 124.4(3)
O4 C19 N2 125.7(4)
O3 C19 N2 109.9(3)
C21 C20 O3 110.9(4)
C21 C20 H20A 109.5
O3 C20 H20A 109.5
C21 C20 H20B 109.5
O3 C20 H20B 109.5
H20A C20 H20B 108.1
C20 C21 H21A 109.5
C20 C21 H21B 109.5
H21A C21 H21B 109.5
C20 C21 H21C 109.5
H21A C21 H21C 109.5
H21B C21 H21C 109.5
C1 N1 C4 106.7(2)
C1 N1 S2 121.6(2)
C4 N1 S2 115.5(2)
C19 N2 C17 124.1(3)
C19 N2 H2N 117(3)
C17 N2 H2N 118(3)
C19 O3 C20 113.9(3)
O2 S2 O1 119.48(17)
O2 S2 N1 104.33(16)
O1 S2 N1 106.65(14)
O2 S2 C5 108.86(16)
O1 S2 C5 108.57(16)
N1 S2 C5 108.44(14)

loop_
_geom_bond_atom_site_label_1
_geom_bond_atom_site_label_2
_geom_bond_distance
C1 C2 1.331(4)
C1 N1 1.449(4)
C1 C12 1.477(4)
C2 C3 1.500(5)
C2 I1 2.066(3)
C3 C4 1.515(5)
C3 H3A 0.9700
C3 H3B 0.9700
C4 N1 1.499(4)
C4 H4A 0.9700
C4 H4B 0.9700
C5 C6 1.386(5)
C5 C10 1.390(5)
C5 S2 1.759(3)
C6 C7 1.376(5)
C6 H6 0.9300
C7 C8 1.376(6)
C7 H7 0.9300
C8 C9 1.376(6)
C8 C11 1.511(6)
C9 C10 1.388(6)
C9 H9 0.9300
C10 H10 0.9300
C11 H11A 0.9600
C11 H11B 0.9600
C11 H11C 0.9600
C12 C13 1.393(5)
C12 C17 1.396(4)
C13 C14 1.375(5)
C13 H13 0.9300
C14 C15 1.368(6)
C14 H14 0.9300
C15 C16 1.378(6)
C15 H15 0.9300
C16 C17 1.389(5)
C16 H16 0.9300
C17 N2 1.412(4)
C19 O4 1.193(4)
C19 O3 1.338(5)
C19 N2 1.357(5)
C20 C21 1.408(7)
C20 O3 1.457(5)
C20 H20A 0.9700
C20 H20B 0.9700
C21 H21A 0.9600
C21 H21B 0.9600
C21 H21C 0.9600
N1 S2 1.668(3)
N2 H2N 0.75(4)
O1 S2 1.429(3)
O2 S2 1.427(3)

loop_
_geom_hbond_atom_site_label_D
_geom_hbond_atom_site_label_H
_geom_hbond_atom_site_label_A
_geom_hbond_distance_DH
_geom_hbond_distance_HA
_geom_hbond_distance_DA
_geom_hbond_angle_DHA
N2 H2N N1 0.75(4) 2.63(4) 3.174(4) 130(3)

loop_
_geom_torsion_atom_site_label_1
_geom_torsion_atom_site_label_2
_geom_torsion_atom_site_label_3
_geom_torsion_atom_site_label_4
_geom_torsion
N1 C1 C2 C3 -0.3(4)
C12 C1 C2 C3 176.3(3)
N1 C1 C2 I1 -175.6(2)
C12 C1 C2 I1 1.0(5)
C1 C2 C3 C4 10.6(4)
I1 C2 C3 C4 -173.9(2)
C2 C3 C4 N1 -16.0(4)
C10 C5 C6 C7 -2.9(5)
S2 C5 C6 C7 176.7(3)
C5 C6 C7 C8 0.5(6)
C6 C7 C8 C9 1.7(6)
C6 C7 C8 C11 -178.4(4)
C7 C8 C9 C10 -1.6(6)
C11 C8 C9 C10 178.6(4)
C8 C9 C10 C5 -0.8(6)
C6 C5 C10 C9 3.0(5)
S2 C5 C10 C9 -176.6(3)
C2 C1 C12 C13 63.8(5)
N1 C1 C12 C13 -120.0(3)
C2 C1 C12 C17 -113.5(4)
N1 C1 C12 C17 62.6(4)
C17 C12 C13 C14 -1.3(5)
C1 C12 C13 C14 -178.8(3)
C12 C13 C14 C15 -0.2(6)
C13 C14 C15 C16 0.5(6)
C14 C15 C16 C17 0.8(6)
C15 C16 C17 C12 -2.4(6)
C15 C16 C17 N2 178.2(4)
C13 C12 C17 C16 2.6(5)
C1 C12 C17 C16 180.0(3)
C13 C12 C17 N2 -178.0(3)
C1 C12 C17 N2 -0.6(5)
C2 C1 N1 C4 -10.5(4)
C12 C1 N1 C4 172.7(3)
C2 C1 N1 S2 -145.8(2)
C12 C1 N1 S2 37.4(4)
C3 C4 N1 C1 16.6(4)
C3 C4 N1 S2 155.1(2)
O4 C19 N2 C17 2.8(6)
O3 C19 N2 C17 -176.7(3)
C16 C17 N2 C19 -38.0(5)
C12 C17 N2 C19 142.5(4)
O4 C19 O3 C20 -2.9(6)
N2 C19 O3 C20 176.6(4)
C21 C20 O3 C19 170.8(5)
C1 N1 S2 O2 171.1(2)
C4 N1 S2 O2 39.3(3)
C1 N1 S2 O1 -61.5(3)
C4 N1 S2 O1 166.7(2)
C1 N1 S2 C5 55.2(3)
C4 N1 S2 C5 -76.6(3)
C6 C5 S2 O2 150.8(3)
C10 C5 S2 O2 -29.5(3)
C6 C5 S2 O1 19.3(3)
C10 C5 S2 O1 -161.1(3)
C6 C5 S2 N1 -96.2(3)
C10 C5 S2 N1 83.4(3)
